data_7020388
loop_
_publ_author_name
'Zhang, Rui'
'Zhu, Lin'
'Lu, Zhenzhong'
'Yan, Hong'
'Bregadze, Vladimir I.'

_publ_section_title
;
 Reactivity of 16-electron half-sandwich cobalt compounds containing a
 chelating 1,2-dicarba-closo-dodecaborane-1,2-dithiolate ligand towards
 methyl propiolate and dithio ligands.
;
_journal_issue 39
_journal_name_full 'Dalton transactions (Cambridge, England : 2003)'
_journal_page_first 12054
_journal_page_last 12063
_journal_paper_doi 10.1039/c2dt31425h
_journal_volume 41
_journal_year 2012
_chemical_formula_moiety 'C23 H40 B10 Co2 O2 S8'
_chemical_formula_sum 'C23 H40 B10 Co2 O2 S8'
_chemical_formula_weight 830.99
_chemical_name_systematic
;
?
;
_space_group_IT_number 2
_symmetry_cell_setting triclinic
_symmetry_space_group_name_Hall '-P 1'
_symmetry_space_group_name_H-M 'P -1'
_atom_sites_solution_hydrogens geom
_atom_sites_solution_primary direct
_atom_sites_solution_secondary difmap
_audit_creation_method SHELXL-97
_cell_angle_alpha 73.5510(10)
_cell_angle_beta 85.0580(10)
_cell_angle_gamma 62.2830(10)
_cell_formula_units_Z 2
_cell_length_a 10.8731(11)
_cell_length_b 11.5767(11)
_cell_length_c 17.9049(17)
_cell_measurement_reflns_used 2491
_cell_measurement_temperature 291(2)
_cell_measurement_theta_max 25.234
_cell_measurement_theta_min 2.456
_cell_volume 1910.8(3)
_computing_cell_refinement SMART
_computing_data_collection 'SMART (Bruker, 2000)'
_computing_data_reduction 'SAINT (Bruker, 2000)'
_computing_molecular_graphics SHELXTL
_computing_publication_material SHELXTL
_computing_structure_refinement SHELXTL
_computing_structure_solution 'SHELXTL (Bruker, 2000)'
_diffrn_ambient_temperature 291(2)
_diffrn_measured_fraction_theta_full 0.980
_diffrn_measured_fraction_theta_max 0.980
_diffrn_measurement_device_type 'Bruker Smart Apex CCD'
_diffrn_measurement_method 'phi and omega scans'
_diffrn_radiation_monochromator graphite
_diffrn_radiation_source 'fine-focus sealed tube'
_diffrn_radiation_type MoK\a
_diffrn_radiation_wavelength 0.71073
_diffrn_reflns_av_R_equivalents 0.0394
_diffrn_reflns_av_sigmaI/netI 0.0829
_diffrn_reflns_limit_h_max 13
_diffrn_reflns_limit_h_min -13
_diffrn_reflns_limit_k_max 14
_diffrn_reflns_limit_k_min -14
_diffrn_reflns_limit_l_max 14
_diffrn_reflns_limit_l_min -21
_diffrn_reflns_number 10523
_diffrn_reflns_theta_full 26.00
_diffrn_reflns_theta_max 26.00
_diffrn_reflns_theta_min 2.12
_exptl_absorpt_coefficient_mu 1.329
_exptl_absorpt_correction_T_max 0.818
_exptl_absorpt_correction_T_min 0.636
_exptl_absorpt_correction_type multi-scan
_exptl_absorpt_process_details 'SADABS; Bruker, 2000'
_exptl_crystal_colour PURPLE
_exptl_crystal_density_diffrn 1.444
_exptl_crystal_density_method 'not measured'
_exptl_crystal_description PLATE
_exptl_crystal_F_000 852
_exptl_crystal_size_max 0.35
_exptl_crystal_size_mid 0.29
_exptl_crystal_size_min 0.15
_refine_diff_density_max 0.423
_refine_diff_density_min -0.363
_refine_diff_density_rms 0.066
_refine_ls_extinction_method none
_refine_ls_goodness_of_fit_ref 0.964
_refine_ls_hydrogen_treatment constr
_refine_ls_matrix_type full
_refine_ls_number_parameters 424
_refine_ls_number_reflns 7387
_refine_ls_number_restraints 108
_refine_ls_restrained_S_all 1.024
_refine_ls_R_factor_all 0.0813
_refine_ls_R_factor_gt 0.0445
_refine_ls_shift/su_max 0.000
_refine_ls_shift/su_mean 0.000
_refine_ls_structure_factor_coef Fsqd
_refine_ls_weighting_details 'calc w=1/[\s^2^(Fo^2^)+(0.0136P)^2^+0.0000P] where P=(Fo^2^+2Fc^2^)/3'
_refine_ls_weighting_scheme calc
_refine_ls_wR_factor_gt 0.0717
_refine_ls_wR_factor_ref 0.0782
_reflns_number_gt 4283
_reflns_number_total 7387
_reflns_threshold_expression >2sigma(I)
_cod_data_source_file c2dt31425h.txt
_cod_data_source_block 11a
_cod_depositor_comments
;
The following automatic conversions were performed:

'_symmetry_cell_setting' value 'Triclinic' changed to 'triclinic'
according to /home/saulius/struct/CIF-dictionaries/cif_core.dic
dictionary named 'cif_core.dic' version 2.4.2 from
2011-04-26.

'_exptl_absorpt_correction_type' value 'MULTI-SCAN'
changed to 'multi-scan' according to
/home/saulius/struct/CIF-dictionaries/cif_core.dic dictionary named
'cif_core.dic' version 2.4.2 from 2011-04-26.

Automatic conversion script
Id: cif_fix_values 1891 2012-01-12 08:04:46Z andrius 
;
_cod_original_sg_symbol_H-M 'P-1 '
_cod_database_code 7020388

loop_
_symmetry_equiv_pos_as_xyz
'x, y, z'
'-x, -y, -z'

loop_
_atom_site_label
_atom_site_type_symbol
_atom_site_fract_x
_atom_site_fract_y
_atom_site_fract_z
_atom_site_U_iso_or_equiv
_atom_site_adp_type
_atom_site_occupancy
_atom_site_symmetry_multiplicity
_atom_site_calc_flag
_atom_site_refinement_flags
_atom_site_disorder_assembly
_atom_site_disorder_group
B3 B 0.5208(5) 0.1696(4) 0.4396(3) 0.0539(13) Uani 1 1 d . . .
H3 H 0.4382 0.1413 0.4365 0.065 Uiso 1 1 calc R . .
B4 B 0.7124(4) 0.2605(4) 0.3561(3) 0.0524(13) Uani 1 1 d . . .
H4 H 0.7527 0.2904 0.2993 0.063 Uiso 1 1 calc R . .
B5 B 0.6053(5) 0.3797(5) 0.4070(3) 0.0608(14) Uani 1 1 d . . .
H5 H 0.5770 0.4881 0.3839 0.073 Uiso 1 1 calc R . .
B6 B 0.4881(5) 0.3234(5) 0.4579(3) 0.0625(15) Uani 1 1 d . . .
H6 H 0.3825 0.3961 0.4678 0.075 Uiso 1 1 calc R . .
B7 B 0.6911(5) 0.0473(5) 0.4772(3) 0.0541(13) Uani 1 1 d . . .
H7 H 0.7195 -0.0613 0.4990 0.065 Uiso 1 1 calc R . .
B8 B 0.8089(5) 0.1025(5) 0.4259(3) 0.0559(13) Uani 1 1 d . . .
H8 H 0.9135 0.0296 0.4146 0.067 Uiso 1 1 calc R . .
B9 B 0.7764(5) 0.2553(5) 0.4446(3) 0.0654(15) Uani 1 1 d . . .
H9 H 0.8605 0.2822 0.4464 0.078 Uiso 1 1 calc R . .
B10 B 0.5834(5) 0.1650(5) 0.5287(3) 0.0659(15) Uani 1 1 d . . .
H10 H 0.5415 0.1342 0.5847 0.079 Uiso 1 1 calc R . .
B11 B 0.6361(5) 0.2963(5) 0.5073(3) 0.0705(16) Uani 1 1 d . . .
H31 H 0.6281 0.3511 0.5501 0.085 Uiso 1 1 calc R . .
B12 B 0.7622(5) 0.1241(5) 0.5201(3) 0.0686(16) Uani 1 1 d . . .
H12 H 0.8363 0.0666 0.5711 0.082 Uiso 1 1 calc R . .
C1 C 0.5389(4) 0.2991(3) 0.3696(2) 0.0469(10) Uani 1 1 d . . .
C2 C 0.6597(3) 0.1370(3) 0.3817(2) 0.0418(9) Uani 1 1 d . . .
C3 C 0.2233(4) 0.2793(4) 0.1922(2) 0.0637(12) Uani 1 1 d U A .
C4 C 0.0772(5) 0.3051(5) 0.1759(4) 0.0938(16) Uani 1 1 d DU . .
H4A H 0.0191 0.4028 0.1540 0.113 Uiso 1 1 calc R A .
C5 C 0.0888(11) 0.2327(12) 0.1136(7) 0.124(3) Uani 0.50 1 d PDU A -1
H5A H 0.1235 0.2711 0.0672 0.187 Uiso 0.50 1 calc PR A -1
H5B H -0.0013 0.2442 0.1017 0.187 Uiso 0.50 1 calc PR A -1
H5C H 0.1515 0.1377 0.1330 0.187 Uiso 0.50 1 calc PR A -1
C6 C 0.0135(17) 0.2577(13) 0.2437(8) 0.124(4) Uani 0.50 1 d PDU A -1
H6A H -0.0690 0.2586 0.2276 0.186 Uiso 0.50 1 calc PR A -1
H6B H -0.0107 0.3162 0.2771 0.186 Uiso 0.50 1 calc PR A -1
H6C H 0.0777 0.1668 0.2715 0.186 Uiso 0.50 1 calc PR A -1
C5' C 0.0289(11) 0.3685(12) 0.0907(6) 0.124(3) Uani 0.50 1 d PD A -2
H5'1 H 0.0203 0.4585 0.0745 0.187 Uiso 0.50 1 calc PR A -2
H5'2 H -0.0597 0.3727 0.0834 0.187 Uiso 0.50 1 calc PR A -2
H5'3 H 0.0955 0.3145 0.0600 0.187 Uiso 0.50 1 calc PR A -2
C6' C 0.0394(17) 0.2002(13) 0.2181(9) 0.124(4) Uani 0.50 1 d PD A -2
H6'1 H 0.0656 0.1743 0.2724 0.186 Uiso 0.50 1 calc PR A -2
H6'2 H 0.0868 0.1227 0.1980 0.186 Uiso 0.50 1 calc PR A -2
H6'3 H -0.0593 0.2343 0.2117 0.186 Uiso 0.50 1 calc PR A -2
C7 C 0.6540(4) 0.1987(4) 0.0920(2) 0.0620(12) Uani 1 1 d U A .
C8 C 0.7497(7) 0.1793(6) 0.0265(3) 0.1072(18) Uani 1 1 d DU . .
H8A H 0.8444 0.1471 0.0466 0.129 Uiso 1 1 calc R B .
C9 C 0.7065(15) 0.3089(14) -0.0316(10) 0.122(4) Uani 0.50 1 d PDU B -1
H9A H 0.6978 0.3758 -0.0069 0.184 Uiso 0.50 1 calc PR B -1
H9B H 0.6185 0.3360 -0.0560 0.184 Uiso 0.50 1 calc PR B -1
H9C H 0.7747 0.3008 -0.0702 0.184 Uiso 0.50 1 calc PR B -1
C10 C 0.7499(18) 0.0824(13) -0.0115(10) 0.134(4) Uani 0.50 1 d PDU B -1
H10A H 0.7706 -0.0021 0.0269 0.201 Uiso 0.50 1 calc PR B -1
H10B H 0.8191 0.0678 -0.0497 0.201 Uiso 0.50 1 calc PR B -1
H10C H 0.6600 0.1182 -0.0366 0.201 Uiso 0.50 1 calc PR B -1
C9' C 0.7863(14) 0.2813(14) -0.0134(10) 0.122(4) Uani 0.50 1 d PD B -2
H9'1 H 0.7584 0.3476 0.0151 0.184 Uiso 0.50 1 calc PR B -2
H9'2 H 0.7402 0.3241 -0.0644 0.184 Uiso 0.50 1 calc PR B -2
H9'3 H 0.8852 0.2418 -0.0182 0.184 Uiso 0.50 1 calc PR B -2
C10' C 0.8139(18) 0.0436(13) 0.0141(10) 0.134(4) Uani 0.50 1 d PD B -2
H10D H 0.7457 0.0115 0.0193 0.201 Uiso 0.50 1 calc PR B -2
H10E H 0.8893 -0.0175 0.0522 0.201 Uiso 0.50 1 calc PR B -2
H10F H 0.8486 0.0480 -0.0372 0.201 Uiso 0.50 1 calc PR B -2
C11 C 0.8200(3) 0.0085(4) 0.2726(2) 0.0447(10) Uani 1 1 d . . .
H11 H 0.8395 0.0830 0.2496 0.054 Uiso 1 1 d R . .
C12 C 0.9048(4) -0.1195(4) 0.27302(19) 0.0403(9) Uani 1 1 d U . .
C13 C 1.0384(4) -0.1362(4) 0.2365(3) 0.0570(11) Uani 1 1 d U . .
C14 C 1.2741(4) -0.1971(5) 0.2588(3) 0.1091(19) Uani 1 1 d . . .
H14A H 1.3366 -0.2202 0.3015 0.164 Uiso 1 1 calc R . .
H14B H 1.2683 -0.1174 0.2205 0.164 Uiso 1 1 calc R . .
H14C H 1.3081 -0.2711 0.2357 0.164 Uiso 1 1 calc R . .
C15 C 0.9903(6) -0.3157(5) 0.4162(3) 0.0779(15) Uani 1 1 d U . .
H15 H 1.0109 -0.2520 0.4263 0.093 Uiso 1 1 calc R . .
C16 C 1.0756(5) -0.4158(6) 0.3806(3) 0.0925(18) Uani 1 1 d U . .
H16 H 1.1628 -0.4310 0.3619 0.111 Uiso 1 1 calc R . .
C17 C 1.0058(8) -0.4882(5) 0.3783(3) 0.099(2) Uani 1 1 d U . .
H17 H 1.0392 -0.5622 0.3579 0.119 Uiso 1 1 calc R . .
C18 C 0.8807(6) -0.4352(5) 0.4104(3) 0.0865(16) Uani 1 1 d U . .
H18 H 0.8143 -0.4660 0.4155 0.104 Uiso 1 1 calc R . .
C19 C 0.8700(5) -0.3271(5) 0.4340(2) 0.0720(14) Uani 1 1 d U . .
H19 H 0.7949 -0.2720 0.4578 0.086 Uiso 1 1 calc R . .
C20 C 0.7373(5) -0.2640(4) 0.1977(3) 0.0716(13) Uani 1 1 d U C .
C21 C 0.6447(7) -0.2580(5) 0.1349(3) 0.114(2) Uani 1 1 d DU . .
H21 H 0.5496 -0.1959 0.1442 0.137 Uiso 1 1 calc R C .
C22 C 0.6647(16) -0.2032(13) 0.0574(7) 0.138(4) Uani 0.50 1 d PDU C -1
H22A H 0.6247 -0.2294 0.0235 0.208 Uiso 0.50 1 calc PR C -1
H22B H 0.7625 -0.2365 0.0498 0.208 Uiso 0.50 1 calc PR C -1
H22C H 0.6205 -0.1060 0.0456 0.208 Uiso 0.50 1 calc PR C -1
C23 C 0.645(3) -0.3955(16) 0.1463(10) 0.128(4) Uani 0.50 1 d PDU C -1
H23A H 0.6421 -0.4358 0.2009 0.192 Uiso 0.50 1 calc PR C -1
H23B H 0.7273 -0.4550 0.1262 0.192 Uiso 0.50 1 calc PR C -1
H23C H 0.5643 -0.3809 0.1189 0.192 Uiso 0.50 1 calc PR C -1
C22' C 0.7260(16) -0.2898(13) 0.0687(7) 0.138(4) Uani 0.50 1 d PD C -2
H22D H 0.6707 -0.2930 0.0311 0.208 Uiso 0.50 1 calc PR C -2
H22E H 0.8067 -0.3763 0.0856 0.208 Uiso 0.50 1 calc PR C -2
H22F H 0.7545 -0.2211 0.0455 0.208 Uiso 0.50 1 calc PR C -2
C23' C 0.612(3) -0.3780(16) 0.1756(10) 0.128(4) Uani 0.50 1 d PD C -2
H23D H 0.5615 -0.3611 0.2213 0.192 Uiso 0.50 1 calc PR C -2
H23E H 0.6972 -0.4608 0.1902 0.192 Uiso 0.50 1 calc PR C -2
H23F H 0.5564 -0.3860 0.1402 0.192 Uiso 0.50 1 calc PR C -2
Co1 Co 0.48962(5) 0.22870(5) 0.21732(3) 0.04645(16) Uani 1 1 d . A .
Co2 Co 0.89108(5) -0.28625(5) 0.31626(3) 0.04837(16) Uani 1 1 d . C .
O1 O 1.0578(3) -0.1218(4) 0.16991(19) 0.1231(14) Uani 1 1 d U . .
O2 O 1.1369(3) -0.1709(3) 0.28733(17) 0.0882(10) Uani 1 1 d U . .
S1 S 0.42148(10) 0.38145(10) 0.28662(6) 0.0574(3) Uani 1 1 d . . .
S2 S 0.65164(9) 0.05925(9) 0.30879(6) 0.0435(3) Uani 1 1 d . . .
S3 S 0.29570(11) 0.37401(10) 0.14130(7) 0.0651(3) Uani 1 1 d . . .
S4 S 0.33352(11) 0.15026(11) 0.26276(7) 0.0641(3) Uani 1 1 d . . .
S5 S 0.62416(11) 0.31121(10) 0.14157(6) 0.0587(3) Uani 1 1 d . . .
S6 S 0.57107(11) 0.10649(10) 0.12952(6) 0.0580(3) Uani 1 1 d . . .
S7 S 0.67144(11) -0.21059(10) 0.27446(7) 0.0632(3) Uani 1 1 d . . .
S8 S 0.91198(13) -0.32657(11) 0.19966(7) 0.0715(4) Uani 1 1 d . . .

loop_
_atom_site_aniso_label
_atom_site_aniso_U_11
_atom_site_aniso_U_22
_atom_site_aniso_U_33
_atom_site_aniso_U_23
_atom_site_aniso_U_13
_atom_site_aniso_U_12
B3 0.049(3) 0.055(3) 0.059(3) -0.020(3) 0.017(3) -0.024(3)
B4 0.050(3) 0.046(3) 0.076(4) -0.028(3) 0.019(3) -0.030(2)
B5 0.058(3) 0.058(3) 0.080(4) -0.038(3) 0.015(3) -0.029(3)
B6 0.057(3) 0.063(3) 0.061(3) -0.032(3) 0.012(3) -0.015(3)
B7 0.052(3) 0.050(3) 0.053(3) -0.015(3) 0.003(3) -0.017(2)
B8 0.040(3) 0.059(3) 0.069(4) -0.025(3) -0.002(3) -0.019(2)
B9 0.058(3) 0.074(4) 0.083(4) -0.041(3) 0.003(3) -0.034(3)
B10 0.069(4) 0.063(3) 0.054(3) -0.021(3) 0.015(3) -0.020(3)
B11 0.070(4) 0.068(4) 0.080(4) -0.044(3) 0.008(3) -0.024(3)
B12 0.063(4) 0.068(3) 0.070(4) -0.031(3) -0.003(3) -0.018(3)
C1 0.040(2) 0.039(2) 0.058(3) -0.016(2) 0.007(2) -0.0145(19)
C2 0.035(2) 0.038(2) 0.052(3) -0.017(2) 0.0050(19) -0.0144(18)
C3 0.053(3) 0.058(3) 0.080(3) -0.020(2) -0.001(2) -0.024(2)
C4 0.057(3) 0.088(3) 0.139(5) -0.013(3) -0.012(3) -0.043(3)
C5 0.077(6) 0.162(7) 0.138(6) -0.036(7) -0.029(5) -0.056(6)
C6 0.069(6) 0.132(8) 0.189(9) -0.043(7) 0.012(6) -0.063(6)
C5' 0.077(6) 0.162(7) 0.138(6) -0.036(7) -0.029(5) -0.056(6)
C6' 0.069(6) 0.132(8) 0.189(9) -0.043(7) 0.012(6) -0.063(6)
C7 0.076(3) 0.063(3) 0.051(3) -0.016(2) 0.017(2) -0.036(2)
C8 0.163(5) 0.092(4) 0.094(4) -0.046(3) 0.072(4) -0.080(4)
C9 0.166(10) 0.125(6) 0.110(7) -0.045(5) 0.084(8) -0.099(7)
C10 0.167(11) 0.119(7) 0.099(8) -0.034(6) 0.075(7) -0.061(6)
C9' 0.166(10) 0.125(6) 0.110(7) -0.045(5) 0.084(8) -0.099(7)
C10' 0.167(11) 0.119(7) 0.099(8) -0.034(6) 0.075(7) -0.061(6)
C11 0.036(2) 0.045(2) 0.054(3) -0.017(2) 0.0078(19) -0.0177(19)
C12 0.038(2) 0.050(2) 0.032(2) -0.0120(19) -0.0012(17) -0.0181(19)
C13 0.051(3) 0.082(3) 0.041(2) -0.023(2) 0.013(2) -0.032(2)
C14 0.037(3) 0.145(5) 0.121(5) -0.018(4) 0.013(3) -0.034(3)
C15 0.102(4) 0.074(3) 0.060(3) 0.003(3) -0.027(3) -0.050(3)
C16 0.053(3) 0.091(4) 0.072(4) 0.010(3) -0.010(3) -0.001(3)
C17 0.142(5) 0.043(3) 0.073(4) -0.007(3) -0.020(4) -0.011(3)
C18 0.109(4) 0.075(3) 0.079(4) 0.006(3) -0.016(3) -0.057(3)
C19 0.082(4) 0.069(3) 0.046(3) -0.009(2) 0.006(3) -0.025(3)
C20 0.098(4) 0.053(2) 0.069(3) -0.009(2) -0.021(3) -0.040(3)
C21 0.178(5) 0.095(3) 0.095(4) -0.039(3) -0.025(4) -0.070(4)
C22 0.198(9) 0.135(9) 0.100(6) -0.017(7) -0.045(6) -0.091(7)
C23 0.180(9) 0.126(5) 0.122(10) -0.059(6) -0.027(7) -0.087(6)
C22' 0.198(9) 0.135(9) 0.100(6) -0.017(7) -0.045(6) -0.091(7)
C23' 0.180(9) 0.126(5) 0.122(10) -0.059(6) -0.027(7) -0.087(6)
Co1 0.0405(3) 0.0451(3) 0.0540(4) -0.0125(3) 0.0041(3) -0.0208(3)
Co2 0.0519(4) 0.0391(3) 0.0450(3) -0.0105(3) -0.0025(3) -0.0134(3)
O1 0.086(3) 0.232(4) 0.062(2) -0.045(3) 0.029(2) -0.084(3)
O2 0.0490(19) 0.140(3) 0.066(2) -0.019(2) 0.0057(17) -0.041(2)
S1 0.0466(7) 0.0451(6) 0.0677(8) -0.0185(6) 0.0013(6) -0.0088(5)
S2 0.0380(6) 0.0397(5) 0.0546(7) -0.0180(5) 0.0072(5) -0.0173(5)
S3 0.0540(7) 0.0576(7) 0.0728(8) -0.0019(6) -0.0098(6) -0.0239(6)
S4 0.0500(7) 0.0628(7) 0.0769(8) -0.0061(7) 0.0045(6) -0.0315(6)
S5 0.0617(7) 0.0530(6) 0.0672(8) -0.0158(6) 0.0141(6) -0.0334(6)
S6 0.0690(8) 0.0582(6) 0.0546(7) -0.0169(6) 0.0058(6) -0.0353(6)
S7 0.0617(8) 0.0536(6) 0.0766(9) -0.0159(6) -0.0073(6) -0.0278(6)
S8 0.0921(10) 0.0631(7) 0.0637(8) -0.0322(7) 0.0066(7) -0.0314(7)

loop_
_atom_type_symbol
_atom_type_description
_atom_type_scat_dispersion_real
_atom_type_scat_dispersion_imag
_atom_type_scat_source
C C 0.0033 0.0016 'International Tables Vol C Tables 4.2.6.8 and 6.1.1.4'
H H 0.0000 0.0000 'International Tables Vol C Tables 4.2.6.8 and 6.1.1.4'
B B 0.0013 0.0007 'International Tables Vol C Tables 4.2.6.8 and 6.1.1.4'
S S 0.1246 0.1234 'International Tables Vol C Tables 4.2.6.8 and 6.1.1.4'
Co Co 0.3494 0.9721 'International Tables Vol C Tables 4.2.6.8 and 6.1.1.4'
O O 0.0106 0.0060 'International Tables Vol C Tables 4.2.6.8 and 6.1.1.4'

loop_
_geom_angle_atom_site_label_1
_geom_angle_atom_site_label_2
_geom_angle_atom_site_label_3
_geom_angle
C2 B3 C1 58.3(2)
C2 B3 B10 104.8(3)
C1 B3 B10 105.6(3)
C2 B3 B6 103.7(3)
C1 B3 B6 57.4(2)
B10 B3 B6 60.7(3)
C2 B3 B7 58.4(2)
C1 B3 B7 105.8(3)
B10 B3 B7 60.0(3)
B6 B3 B7 107.8(3)
C2 B3 H3 124.7
C1 B3 H3 123.9
B10 B3 H3 122.4
B6 B3 H3 122.9
B7 B3 H3 121.9
C2 B4 C1 58.3(2)
C2 B4 B9 104.1(3)
C1 B4 B9 105.3(3)
C2 B4 B5 104.6(3)
C1 B4 B5 58.2(2)
B9 B4 B5 60.5(3)
C2 B4 B8 58.0(2)
C1 B4 B8 105.4(3)
B9 B4 B8 59.7(3)
B5 B4 B8 107.9(4)
C2 B4 H4 124.8
C1 B4 H4 123.8
B9 B4 H4 123.0
B5 B4 H4 122.2
B8 B4 H4 122.3
C1 B5 B11 105.2(4)
C1 B5 B6 58.1(2)
B11 B5 B6 59.9(3)
C1 B5 B4 60.0(2)
B11 B5 B4 107.8(3)
B6 B5 B4 107.6(3)
C1 B5 B9 105.8(3)
B11 B5 B9 60.2(3)
B6 B5 B9 107.7(4)
B4 B5 B9 59.5(2)
C1 B5 H5 123.9
B11 B5 H5 122.3
B6 B5 H5 122.1
B4 B5 H5 121.5
B9 B5 H5 122.2
C1 B6 B11 106.1(4)
C1 B6 B5 59.2(3)
B11 B6 B5 59.9(3)
C1 B6 B3 60.5(2)
B11 B6 B3 108.4(3)
B5 B6 B3 109.2(3)
C1 B6 B10 107.1(3)
B11 B6 B10 60.9(3)
B5 B6 B10 109.2(4)
B3 B6 B10 59.6(3)
C1 B6 H6 123.1
B11 B6 H6 122.1
B5 B6 H6 121.1
B3 B6 H6 121.1
B10 B6 H6 121.4
C2 B7 B12 104.8(3)
C2 B7 B8 58.4(2)
B12 B7 B8 60.3(3)
C2 B7 B10 105.2(3)
B12 B7 B10 60.5(3)
B8 B7 B10 108.8(3)
C2 B7 B3 59.1(2)
B12 B7 B3 108.2(3)
B8 B7 B3 108.2(3)
B10 B7 B3 59.9(2)
C2 B7 H7 124.7
B12 B7 H7 122.2
B8 B7 H7 121.3
B10 B7 H7 121.9
B3 B7 H7 121.4
C2 B8 B9 104.9(3)
C2 B8 B7 58.8(2)
B9 B8 B7 108.5(3)
C2 B8 B12 104.7(3)
B9 B8 B12 60.6(3)
B7 B8 B12 59.8(3)
C2 B8 B4 59.1(2)
B9 B8 B4 59.7(2)
B7 B8 B4 108.4(3)
B12 B8 B4 108.2(3)
C2 B8 H8 124.7
B9 B8 H8 122.1
B7 B8 H8 121.3
B12 B8 H8 122.3
B4 B8 H8 121.3
B4 B9 B8 60.6(2)
B4 B9 B11 107.5(3)
B8 B9 B11 107.7(4)
B4 B9 B5 60.0(2)
B8 B9 B5 108.2(3)
B11 B9 B5 59.3(3)
B4 B9 B12 108.5(3)
B8 B9 B12 60.0(3)
B11 B9 B12 60.0(3)
B5 B9 B12 107.7(4)
B4 B9 H9 121.5
B8 B9 H9 121.5
B11 B9 H9 122.3
B5 B9 H9 122.0
B12 B9 H9 121.6
B3 B10 B7 60.1(2)
B3 B10 B12 107.7(4)
B7 B10 B12 59.6(3)
B3 B10 B6 59.7(3)
B7 B10 B6 107.0(3)
B12 B10 B6 106.6(4)
B3 B10 B11 106.7(4)
B7 B10 B11 106.7(4)
B12 B10 B11 59.6(3)
B6 B10 B11 58.8(3)
B3 B10 H10 121.9
B7 B10 H10 122.2
B12 B10 H10 122.1
B6 B10 H10 122.7
B11 B10 H10 122.8
B5 B11 B6 60.2(3)
B5 B11 B9 60.5(3)
B6 B11 B9 108.2(4)
B5 B11 B12 108.9(4)
B6 B11 B12 107.9(3)
B9 B11 B12 60.3(3)
B5 B11 B10 109.0(3)
B6 B11 B10 60.3(3)
B9 B11 B10 108.2(3)
B12 B11 B10 59.7(3)
B5 B11 H31 120.9
B6 B11 H31 121.7
B9 B11 H31 121.5
B12 B11 H31 121.7
B10 B11 H31 121.5
B7 B12 B8 59.9(3)
B7 B12 B11 107.8(4)
B8 B12 B11 107.1(4)
B7 B12 B10 59.9(3)
B8 B12 B10 108.0(3)
B11 B12 B10 60.7(3)
B7 B12 B9 107.6(3)
B8 B12 B9 59.4(3)
B11 B12 B9 59.8(3)
B10 B12 B9 108.7(4)
B7 B12 H12 122.0
B8 B12 H12 122.3
B11 B12 H12 121.9
B10 B12 H12 121.1
B9 B12 H12 121.8
C2 C1 B6 108.8(3)
C2 C1 B5 108.9(3)
B6 C1 B5 62.7(3)
C2 C1 B4 60.1(2)
B6 C1 B4 113.0(3)
B5 C1 B4 61.9(2)
C2 C1 B3 60.0(2)
B6 C1 B3 62.1(3)
B5 C1 B3 113.4(3)
B4 C1 B3 112.0(3)
C2 C1 S1 118.8(2)
B6 C1 S1 122.0(3)
B5 C1 S1 122.9(3)
B4 C1 S1 118.4(3)
B3 C1 S1 116.6(3)
C1 C2 B8 112.1(3)
C1 C2 B7 111.9(3)
B8 C2 B7 62.8(2)
C1 C2 B3 61.7(2)
B8 C2 B3 114.6(3)
B7 C2 B3 62.5(2)
C1 C2 B4 61.6(2)
B8 C2 B4 63.0(2)
B7 C2 B4 114.9(3)
B3 C2 B4 114.7(3)
C1 C2 S2 115.5(2)
B8 C2 S2 124.2(2)
B7 C2 S2 119.8(2)
B3 C2 S2 112.6(3)
B4 C2 S2 119.1(3)
C4 C3 S3 124.4(3)
C4 C3 S4 124.3(4)
S3 C3 S4 111.4(2)
C6 C4 C3 114.0(8)
C6' C4 C3 116.6(8)
C6 C4 C5' 132.2(9)
C6' C4 C5' 116.2(9)
C3 C4 C5' 113.6(6)
C6 C4 C5 110.5(8)
C6' C4 C5 78.0(7)
C3 C4 C5 105.9(6)
C5' C4 C5 52.0(5)
C6 C4 H4A 108.7
C6' C4 H4A 130.3
C3 C4 H4A 108.7
C5' C4 H4A 57.3
C5 C4 H4A 108.7
C4 C5 H5A 109.5
C4 C5 H5B 109.5
H5A C5 H5B 109.5
C4 C5 H5C 109.5
H5A C5 H5C 109.5
H5B C5 H5C 109.5
C4 C6 H6A 109.5
C4 C6 H6B 109.5
H6A C6 H6B 109.5
C4 C6 H6C 109.5
H6A C6 H6C 109.5
H6B C6 H6C 109.5
C4 C5' H5'1 109.5
C4 C5' H5'2 109.5
H5'1 C5' H5'2 109.5
C4 C5' H5'3 109.5
H5'1 C5' H5'3 109.5
H5'2 C5' H5'3 109.5
C4 C6' H6'1 109.5
C4 C6' H6'2 109.5
H6'1 C6' H6'2 109.5
C4 C6' H6'3 109.5
H6'1 C6' H6'3 109.5
H6'2 C6' H6'3 109.5
C8 C7 S6 125.4(3)
C8 C7 S5 123.6(4)
S6 C7 S5 110.8(2)
C9' C8 C10 121.2(12)
C9 C8 C10 108.2(12)
C9' C8 C10' 123.4(12)
C9 C8 C10' 128.1(11)
C9' C8 C7 120.5(9)
C9 C8 C7 108.6(8)
C10 C8 C7 113.2(9)
C10' C8 C7 115.7(9)
C9' C8 H8A 75.1
C9 C8 H8A 108.9
C10 C8 H8A 108.9
C10' C8 H8A 81.4
C7 C8 H8A 108.9
C8 C9 H9A 109.5
C8 C9 H9B 109.5
H9A C9 H9B 109.5
C8 C9 H9C 109.5
H9A C9 H9C 109.5
H9B C9 H9C 109.5
C8 C10 H10A 109.5
C8 C10 H10B 109.5
H10A C10 H10B 109.5
C8 C10 H10C 109.5
H10A C10 H10C 109.5
H10B C10 H10C 109.5
C8 C9' H9'1 109.5
C8 C9' H9'2 109.5
H9'1 C9' H9'2 109.5
C8 C9' H9'3 109.5
H9'1 C9' H9'3 109.5
H9'2 C9' H9'3 109.5
C8 C10' H10D 109.5
C8 C10' H10E 109.5
H10D C10' H10E 109.5
C8 C10' H10F 109.5
H10D C10' H10F 109.5
H10E C10' H10F 109.5
C12 C11 S2 122.4(3)
C12 C11 H11 124.5
S2 C11 H11 113.0
C11 C12 C13 112.6(3)
C11 C12 Co2 132.4(3)
C13 C12 Co2 115.0(3)
O1 C13 O2 121.5(4)
O1 C13 C12 125.9(4)
O2 C13 C12 112.6(3)
O2 C14 H14A 109.5
O2 C14 H14B 109.5
H14A C14 H14B 109.5
O2 C14 H14C 109.5
H14A C14 H14C 109.5
H14B C14 H14C 109.5
C19 C15 C16 108.3(5)
C19 C15 Co2 70.7(3)
C16 C15 Co2 71.0(3)
C19 C15 H15 125.9
C16 C15 H15 125.9
Co2 C15 H15 124.0
C17 C16 C15 106.5(5)
C17 C16 Co2 71.4(3)
C15 C16 Co2 69.3(2)
C17 C16 H16 126.7
C15 C16 H16 126.7
Co2 C16 H16 124.3
C18 C17 C16 109.8(5)
C18 C17 Co2 71.1(3)
C16 C17 Co2 69.7(3)
C18 C17 H17 125.1
C16 C17 H17 125.1
Co2 C17 H17 125.7
C17 C18 C19 107.5(5)
C17 C18 Co2 70.7(3)
C19 C18 Co2 68.9(3)
C17 C18 H18 126.3
C19 C18 H18 126.3
Co2 C18 H18 125.6
C15 C19 C18 107.9(5)
C15 C19 Co2 69.8(3)
C18 C19 Co2 71.9(3)
C15 C19 H19 126.0
C18 C19 H19 126.0
Co2 C19 H19 123.9
C21 C20 S7 121.4(4)
C21 C20 S8 126.8(4)
S7 C20 S8 111.8(2)
C22 C21 C20 116.7(9)
C22' C21 C20 109.2(9)
C22 C21 C23 111.4(10)
C22' C21 C23 84.4(9)
C20 C21 C23 112.2(9)
C22 C21 C23' 132.8(10)
C22' C21 C23' 108.0(10)
C20 C21 C23' 102.4(8)
C22 C21 H21 105.1
C22' C21 H21 137.5
C20 C21 H21 105.1
C23 C21 H21 105.1
C23' C21 H21 88.0
C21 C22 H22A 109.5
C21 C22 H22B 109.5
H22A C22 H22B 109.5
C21 C22 H22C 109.5
H22A C22 H22C 109.5
H22B C22 H22C 109.5
C21 C23 H23A 109.5
C21 C23 H23B 109.5
H23A C23 H23B 109.5
C21 C23 H23C 109.5
H23A C23 H23C 109.5
H23B C23 H23C 109.5
C21 C22' H22D 109.5
C21 C22' H22E 109.5
H22D C22' H22E 109.5
C21 C22' H22F 109.5
H22D C22' H22F 109.5
H22E C22' H22F 109.5
C21 C23' H23D 109.5
C21 C23' H23E 109.5
H23D C23' H23E 109.5
C21 C23' H23F 109.5
H23D C23' H23F 109.5
H23E C23' H23F 109.5
S3 Co1 S1 86.54(4)
S3 Co1 S2 165.91(5)
S1 Co1 S2 94.54(4)
S3 Co1 S6 90.55(4)
S1 Co1 S6 167.84(5)
S2 Co1 S6 91.16(4)
S3 Co1 S5 94.10(5)
S1 Co1 S5 93.42(4)
S2 Co1 S5 99.85(4)
S6 Co1 S5 75.00(4)
S3 Co1 S4 75.24(4)
S1 Co1 S4 96.37(5)
S2 Co1 S4 90.68(4)
S6 Co1 S4 94.30(4)
S5 Co1 S4 165.01(5)
C12 Co2 C15 89.04(16)
C12 Co2 C19 112.59(18)
C15 Co2 C19 39.49(16)
C12 Co2 C16 103.8(2)
C15 Co2 C16 39.71(17)
C19 Co2 C16 66.28(19)
C12 Co2 C17 142.3(2)
C15 Co2 C17 65.29(19)
C19 Co2 C17 64.9(2)
C16 Co2 C17 38.96(18)
C12 Co2 C18 151.57(19)
C15 Co2 C18 65.74(19)
C19 Co2 C18 39.20(16)
C16 Co2 C18 65.5(2)
C17 Co2 C18 38.14(19)
C12 Co2 S8 92.12(11)
C15 Co2 S8 146.67(19)
C19 Co2 S8 155.28(16)
C16 Co2 S8 108.35(18)
C17 Co2 S8 95.30(16)
C18 Co2 S8 116.10(17)
C12 Co2 S7 98.23(10)
C15 Co2 S7 136.79(19)
C19 Co2 S7 100.18(15)
C16 Co2 S7 157.27(18)
C17 Co2 S7 119.5(2)
C18 Co2 S7 92.31(15)
S8 Co2 S7 75.93(5)
C13 O2 C14 117.5(3)
C1 S1 Co1 105.11(11)
C11 S2 C2 101.77(16)
C11 S2 Co1 110.70(12)
C2 S2 Co1 105.41(11)
C3 S3 Co1 87.18(14)
C3 S4 Co1 86.17(16)
C7 S5 Co1 87.02(15)
C7 S6 Co1 87.14(14)
C20 S7 Co2 86.58(16)
C20 S8 Co2 85.56(16)

loop_
_geom_bond_atom_site_label_1
_geom_bond_atom_site_label_2
_geom_bond_distance
B3 C2 1.710(6)
B3 C1 1.739(6)
B3 B10 1.765(6)
B3 B6 1.767(6)
B3 B7 1.768(6)
B3 H3 1.1000
B4 C2 1.711(5)
B4 C1 1.736(5)
B4 B9 1.760(6)
B4 B5 1.769(6)
B4 B8 1.777(6)
B4 H4 1.1000
B5 C1 1.704(5)
B5 B11 1.758(7)
B5 B6 1.764(7)
B5 B9 1.778(6)
B5 H5 1.1000
B6 C1 1.684(6)
B6 B11 1.758(7)
B6 B10 1.786(6)
B6 H6 1.1000
B7 C2 1.698(5)
B7 B12 1.763(6)
B7 B8 1.766(6)
B7 B10 1.767(6)
B7 H7 1.1000
B8 C2 1.691(5)
B8 B9 1.760(6)
B8 B12 1.772(7)
B8 H8 1.1000
B9 B11 1.774(7)
B9 B12 1.783(7)
B9 H9 1.1000
B10 B12 1.778(7)
B10 B11 1.797(7)
B10 H10 1.1000
B11 B12 1.777(7)
B11 H31 1.1000
B12 H12 1.1000
C1 C2 1.679(4)
C1 S1 1.772(4)
C2 S2 1.811(3)
C3 C4 1.512(5)
C3 S3 1.664(4)
C3 S4 1.670(4)
C4 C6 1.445(12)
C4 C6' 1.451(11)
C4 C5' 1.513(9)
C4 C5 1.540(10)
C4 H4A 0.9800
C5 H5A 0.9600
C5 H5B 0.9600
C5 H5C 0.9600
C6 H6A 0.9600
C6 H6B 0.9600
C6 H6C 0.9600
C5' H5'1 0.9600
C5' H5'2 0.9600
C5' H5'3 0.9600
C6' H6'1 0.9600
C6' H6'2 0.9600
C6' H6'3 0.9600
C7 C8 1.494(6)
C7 S6 1.670(4)
C7 S5 1.674(4)
C8 C9' 1.405(12)
C8 C9 1.448(11)
C8 C10 1.466(12)
C8 C10' 1.467(11)
C8 H8A 0.9800
C9 H9A 0.9600
C9 H9B 0.9600
C9 H9C 0.9600
C10 H10A 0.9600
C10 H10B 0.9600
C10 H10C 0.9600
C9' H9'1 0.9600
C9' H9'2 0.9600
C9' H9'3 0.9600
C10' H10D 0.9600
C10' H10E 0.9600
C10' H10F 0.9600
C11 C12 1.330(4)
C11 S2 1.768(3)
C11 H11 0.9553
C12 C13 1.490(5)
C12 Co2 1.937(4)
C13 O1 1.170(4)
C13 O2 1.304(4)
C14 O2 1.454(5)
C14 H14A 0.9600
C14 H14B 0.9600
C14 H14C 0.9600
C15 C19 1.377(6)
C15 C16 1.388(6)
C15 Co2 2.032(4)
C15 H15 0.9300
C16 C17 1.378(7)
C16 Co2 2.055(4)
C16 H16 0.9300
C17 C18 1.358(7)
C17 Co2 2.076(4)
C17 H17 0.9300
C18 C19 1.384(5)
C18 Co2 2.081(5)
C18 H18 0.9300
C19 Co2 2.043(4)
C19 H19 0.9300
C20 C21 1.539(6)
C20 S7 1.637(5)
C20 S8 1.688(5)
C21 C22 1.398(12)
C21 C22' 1.444(12)
C21 C23 1.546(13)
C21 C23' 1.560(13)
C21 H21 0.9800
C22 H22A 0.9600
C22 H22B 0.9600
C22 H22C 0.9600
C23 H23A 0.9600
C23 H23B 0.9600
C23 H23C 0.9600
C22' H22D 0.9600
C22' H22E 0.9600
C22' H22F 0.9600
C23' H23D 0.9600
C23' H23E 0.9600
C23' H23F 0.9600
Co1 S3 2.2421(11)
Co1 S1 2.2540(11)
Co1 S2 2.2576(10)
Co1 S6 2.2608(11)
Co1 S5 2.2619(12)
Co1 S4 2.2682(12)
Co2 S8 2.2359(12)
Co2 S7 2.2408(12)
